data_7208934
loop_
_publ_author_name
'Qin, Xiao'
'Ni, Xin-Long'
'Hu, Jing-Xu'
'Chen, Kai'
'Zhang, Yun-Qian'
'Redshaw, Carl'
'Zhu, Qian-Jiang'
'Xue, Sai-Feng'
'Tao, Zhu'

_publ_section_title
;
 Macrocycle-based metal ion complexation: a study of the lanthanide
 contraction effect towards hexacyclohexanocucurbit[6]uil
;
_journal_issue 4
_journal_name_full CrystEngComm
_journal_page_first 738
_journal_paper_doi 10.1039/c2ce26225h
_journal_volume 15
_journal_year 2013
_chemical_formula_sum 'C120 H208 Ce4 N60 O92'
_chemical_formula_weight 4523.94
_chemical_name_systematic
;
?
;
_space_group_IT_number 2
_symmetry_cell_setting triclinic
_symmetry_space_group_name_Hall '-P 1'
_symmetry_space_group_name_H-M 'P -1'
_atom_sites_solution_hydrogens geom
_atom_sites_solution_primary direct
_atom_sites_solution_secondary difmap
_audit_creation_method SHELXL-97
_cell_angle_alpha 104.115(3)
_cell_angle_beta 95.999(3)
_cell_angle_gamma 119.254(2)
_cell_formula_units_Z 1
_cell_length_a 15.5784(9)
_cell_length_b 15.6145(9)
_cell_length_c 20.8875(17)
_cell_measurement_temperature 223(2)
_cell_volume 4146.1(5)
_computing_structure_refinement 'SHELXL-97 (Sheldrick, 1997)'
_diffrn_ambient_temperature 223(2)
_diffrn_measured_fraction_theta_full 0.966
_diffrn_measured_fraction_theta_max 0.966
_diffrn_measurement_device_type 'Bruker CCD Area Detector'
_diffrn_measurement_method '\f and \w scan'
_diffrn_radiation_monochromator graphite
_diffrn_radiation_source 'fine-focus sealed tube'
_diffrn_radiation_type MoK\a
_diffrn_radiation_wavelength 0.71073
_diffrn_reflns_av_R_equivalents 0.0342
_diffrn_reflns_av_sigmaI/netI 0.0377
_diffrn_reflns_limit_h_max 19
_diffrn_reflns_limit_h_min -19
_diffrn_reflns_limit_k_max 19
_diffrn_reflns_limit_k_min -19
_diffrn_reflns_limit_l_max 25
_diffrn_reflns_limit_l_min -24
_diffrn_reflns_number 44618
_diffrn_reflns_theta_full 26.00
_diffrn_reflns_theta_max 26.00
_diffrn_reflns_theta_min 1.58
_exptl_absorpt_coefficient_mu 1.208
_exptl_absorpt_correction_T_max 0.8119
_exptl_absorpt_correction_T_min 0.7363
_exptl_absorpt_correction_type multi-scan
_exptl_absorpt_process_details 'SADABS (Bruker, 2008)'
_exptl_crystal_colour colorless
_exptl_crystal_density_diffrn 1.812
_exptl_crystal_density_method 'not measured'
_exptl_crystal_description prism
_exptl_crystal_F_000 2316
_exptl_crystal_size_max 0.27
_exptl_crystal_size_mid 0.21
_exptl_crystal_size_min 0.18
_platon_squeeze_details
;
;
_refine_diff_density_max 3.183
_refine_diff_density_min -1.102
_refine_diff_density_rms 0.117
_refine_ls_extinction_method none
_refine_ls_goodness_of_fit_ref 1.052
_refine_ls_hydrogen_treatment constr
_refine_ls_matrix_type full
_refine_ls_number_parameters 1172
_refine_ls_number_reflns 15766
_refine_ls_number_restraints 3
_refine_ls_restrained_S_all 1.052
_refine_ls_R_factor_all 0.0483
_refine_ls_R_factor_gt 0.0440
_refine_ls_shift/su_max 0.012
_refine_ls_shift/su_mean 0.000
_refine_ls_structure_factor_coef Fsqd
_refine_ls_weighting_details 'calc w=1/[\s^2^(Fo^2^)+(0.0619P)^2^+12.0928P] where P=(Fo^2^+2Fc^2^)/3'
_refine_ls_weighting_scheme calc
_refine_ls_wR_factor_gt 0.1173
_refine_ls_wR_factor_ref 0.1204
_reflns_number_gt 14077
_reflns_number_total 15766
_reflns_threshold_expression >2sigma(I)
_cod_data_source_file c2ce26225h.txt
_cod_data_source_block a6
_cod_database_code 7208934

loop_
_symmetry_equiv_pos_as_xyz
'x, y, z'
'-x, -y, -z'

loop_
_atom_site_label
_atom_site_type_symbol
_atom_site_fract_x
_atom_site_fract_y
_atom_site_fract_z
_atom_site_U_iso_or_equiv
_atom_site_adp_type
_atom_site_occupancy
_atom_site_symmetry_multiplicity
_atom_site_calc_flag
_atom_site_refinement_flags
N27 N -0.6069(4) -0.5079(4) 0.6314(3) 0.0484(12) Uani 1 1 d .
N28 N 0.6147(3) -0.0635(3) 0.9025(2) 0.0383(10) Uani 1 1 d .
N29 N -0.0644(6) -0.6467(5) 0.5812(3) 0.0770(19) Uani 1 1 d .
N30 N -0.4130(4) -0.8208(4) 0.6425(3) 0.077(2) Uani 1 1 d D
O19 O -0.5331(4) -0.5071(4) 0.6606(3) 0.0710(13) Uani 1 1 d .
O20 O -0.6383(5) -0.4586(5) 0.6623(3) 0.0932(19) Uani 1 1 d .
O21 O -0.6495(6) -0.5617(5) 0.5701(3) 0.111(2) Uani 1 1 d .
O22 O 0.6167(4) -0.0862(3) 0.95508(19) 0.0564(11) Uani 1 1 d .
O23 O 0.6248(4) -0.1138(4) 0.8524(2) 0.0624(12) Uani 1 1 d .
O24 O 0.6013(5) 0.0069(4) 0.9008(3) 0.094(2) Uani 1 1 d .
O25 O -0.1247(5) -0.6910(5) 0.6109(3) 0.0810(15) Uani 1 1 d .
O26 O 0.0228(5) -0.5656(5) 0.6083(4) 0.113(2) Uani 1 1 d .
O27 O -0.0939(8) -0.6851(7) 0.5182(3) 0.162(4) Uani 1 1 d .
O28 O -0.4045(4) -0.7535(3) 0.6933(3) 0.0777(15) Uani 1 1 d D
O29 O -0.4283(8) -0.8027(8) 0.5886(4) 0.53(2) Uani 1 1 d D
O30 O -0.4177(6) -0.9001(6) 0.6489(6) 0.180(5) Uani 1 1 d D
N25 N 0.1531(3) 0.1340(3) 0.78753(18) 0.0292(8) Uani 1 1 d .
N26 N 0.2004(3) 0.3697(3) 1.08989(18) 0.0307(8) Uani 1 1 d .
O1W O -0.0993(3) -0.0301(2) 0.37798(16) 0.0373(8) Uani 1 1 d .
O2W O 0.0634(2) 0.0234(2) 0.88464(15) 0.0296(7) Uani 1 1 d .
O3W O 0.0261(2) 0.1072(2) 1.01137(15) 0.0330(7) Uani 1 1 d .
O4W O -0.1365(3) 0.0744(2) 0.48975(15) 0.0344(7) Uani 1 1 d .
O5W O 0.2214(3) 0.1222(3) 1.03415(16) 0.0360(7) Uani 1 1 d .
O6W O -0.1166(3) -0.1698(3) 0.46614(16) 0.0421(9) Uani 1 1 d .
O7W O -0.3821(3) -0.2757(3) 0.4405(2) 0.0571(11) Uani 1 1 d .
O8W O -0.3529(3) -0.0709(4) 0.48342(18) 0.0579(12) Uani 1 1 d .
O13 O 0.1892(2) 0.2053(2) 0.84531(14) 0.0312(7) Uani 1 1 d .
O14 O 0.0793(3) 0.1164(3) 0.7478(2) 0.0561(11) Uani 1 1 d .
O15 O 0.1958(4) 0.0879(4) 0.7724(2) 0.0722(14) Uani 1 1 d .
O16 O 0.2611(2) 0.3382(3) 1.08742(16) 0.0373(8) Uani 1 1 d .
O17 O 0.1293(2) 0.3307(2) 1.03713(16) 0.0334(7) Uani 1 1 d .
O18 O 0.2094(3) 0.4340(3) 1.14173(19) 0.0511(10) Uani 1 1 d .
Ce1 Ce 0.172197(16) 0.205910(16) 0.961778(10) 0.01898(7) Uani 1 1 d .
Ce2 Ce -0.232642(17) -0.115474(17) 0.434949(10) 0.02225(7) Uani 1 1 d .
C1 C 0.3839(3) 0.2075(3) 0.90139(18) 0.0164(7) Uani 1 1 d .
C2 C 0.4671(3) 0.1628(3) 0.82412(18) 0.0166(7) Uani 1 1 d .
C3 C 0.4918(3) 0.2754(3) 0.83262(18) 0.0171(7) Uani 1 1 d .
C4 C 0.3978(3) 0.1650(3) 0.72099(19) 0.0172(7) Uani 1 1 d .
C5 C 0.4580(3) 0.3953(3) 0.91899(18) 0.0173(7) Uani 1 1 d .
H5A H 0.4512 0.3989 0.9655 0.021 Uiso 1 1 calc R
H5B H 0.5284 0.4488 0.9229 0.021 Uiso 1 1 calc R
C6 C 0.4460(3) 0.3460(3) 0.74523(19) 0.0168(7) Uani 1 1 d .
H6A H 0.4337 0.3265 0.6954 0.020 Uiso 1 1 calc R
H6B H 0.5149 0.4083 0.7657 0.020 Uiso 1 1 calc R
C7 C 0.3085(3) 0.4081(3) 0.90964(18) 0.0162(7) Uani 1 1 d .
C8 C 0.3955(3) 0.4536(3) 0.82717(18) 0.0147(7) Uani 1 1 d .
C9 C 0.2981(3) 0.4613(3) 0.81587(17) 0.0135(7) Uani 1 1 d .
C10 C 0.2827(3) 0.3326(3) 0.72136(18) 0.0154(7) Uani 1 1 d .
C11 C 0.1622(3) 0.4255(3) 0.88534(18) 0.0174(7) Uani 1 1 d .
H11A H 0.1619 0.4244 0.9320 0.021 Uiso 1 1 calc R
H11B H 0.1649 0.4889 0.8836 0.021 Uiso 1 1 calc R
C12 C 0.1505(3) 0.3752(3) 0.70773(19) 0.0174(7) Uani 1 1 d .
H12A H 0.1620 0.4452 0.7183 0.021 Uiso 1 1 calc R
H12B H 0.1477 0.3501 0.6593 0.021 Uiso 1 1 calc R
C13 C 0.0096(3) 0.2483(3) 0.85443(18) 0.0175(7) Uani 1 1 d .
C14 C 0.0159(3) 0.3347(3) 0.77625(18) 0.0150(7) Uani 1 1 d .
C15 C -0.0946(3) 0.2353(3) 0.75852(18) 0.0157(7) Uani 1 1 d .
C16 C -0.0189(3) 0.2159(3) 0.66949(18) 0.0164(7) Uani 1 1 d .
C17 C -0.1688(3) 0.1036(3) 0.82188(19) 0.0187(7) Uani 1 1 d .
H17A H -0.1494 0.1062 0.8688 0.022 Uiso 1 1 calc R
H17B H -0.2271 0.1122 0.8179 0.022 Uiso 1 1 calc R
C18 C -0.2007(3) 0.0829(3) 0.64549(18) 0.0163(7) Uani 1 1 d .
H18A H -0.1972 0.0763 0.5981 0.020 Uiso 1 1 calc R
H18B H -0.2553 0.0957 0.6522 0.020 Uiso 1 1 calc R
C19 C -0.1918(3) -0.0675(3) 0.8003(2) 0.0198(8) Uani 1 1 d .
C20 C -0.2738(3) -0.0492(3) 0.70860(19) 0.0178(7) Uani 1 1 d .
C21 C -0.2988(3) -0.1643(3) 0.6895(2) 0.0205(8) Uani 1 1 d .
C22 C -0.2175(3) -0.0876(3) 0.61231(18) 0.0176(7) Uani 1 1 d .
C23 C -0.2619(3) -0.2559(3) 0.7654(2) 0.0231(8) Uani 1 1 d .
H23A H -0.2555 -0.2437 0.8144 0.028 Uiso 1 1 calc R
H23B H -0.3313 -0.3146 0.7406 0.028 Uiso 1 1 calc R
C24 C -0.2521(3) -0.2639(3) 0.5967(2) 0.0221(8) Uani 1 1 d .
H24A H -0.2391 -0.2596 0.5523 0.026 Uiso 1 1 calc R
H24B H -0.3202 -0.3256 0.5878 0.026 Uiso 1 1 calc R
C25 C -0.1078(3) -0.2592(3) 0.7927(2) 0.0196(8) Uani 1 1 d .
C26 C -0.1983(3) -0.3404(3) 0.6767(2) 0.0207(8) Uani 1 1 d .
C27 C -0.1023(3) -0.3501(3) 0.68732(19) 0.0192(8) Uani 1 1 d .
C28 C -0.0867(3) -0.2489(3) 0.61765(19) 0.0199(8) Uani 1 1 d .
C29 C 0.0318(3) -0.2895(3) 0.7988(2) 0.0203(8) Uani 1 1 d .
H29A H 0.0269 -0.3565 0.7825 0.024 Uiso 1 1 calc R
H29B H 0.0313 -0.2752 0.8471 0.024 Uiso 1 1 calc R
C30 C 0.0451(3) -0.2904(3) 0.6296(2) 0.0212(8) Uani 1 1 d .
H30A H 0.0336 -0.3599 0.6232 0.025 Uiso 1 1 calc R
H30B H 0.0487 -0.2787 0.5857 0.025 Uiso 1 1 calc R
C31 C 0.1858(3) -0.1130(3) 0.84305(19) 0.0193(8) Uani 1 1 d .
C32 C 0.1787(3) -0.2245(3) 0.74202(19) 0.0183(7) Uani 1 1 d .
C33 C 0.2899(3) -0.1233(3) 0.77143(18) 0.0178(7) Uani 1 1 d .
C34 C 0.2165(3) -0.1336(3) 0.6643(2) 0.0210(8) Uani 1 1 d .
C35 C 0.3614(3) 0.0341(3) 0.88243(18) 0.0189(8) Uani 1 1 d .
H35A H 0.4181 0.0237 0.8907 0.023 Uiso 1 1 calc R
H35B H 0.3396 0.0415 0.9247 0.023 Uiso 1 1 calc R
C36 C 0.3954(3) 0.0048(3) 0.71370(19) 0.0190(8) Uani 1 1 d .
H36A H 0.3934 0.0006 0.6659 0.023 Uiso 1 1 calc R
H36B H 0.4534 0.0006 0.7318 0.023 Uiso 1 1 calc R
C37 C 0.5639(3) 0.1627(3) 0.8451(2) 0.0229(8) Uani 1 1 d .
H37A H 0.5454 0.0935 0.8464 0.027 Uiso 1 1 calc R
H37B H 0.6029 0.1772 0.8111 0.027 Uiso 1 1 calc R
C38 C 0.6298(3) 0.2445(3) 0.9153(2) 0.0300(9) Uani 1 1 d .
H38A H 0.6921 0.2439 0.9268 0.036 Uiso 1 1 calc R
H38B H 0.5926 0.2261 0.9497 0.036 Uiso 1 1 calc R
C39 C 0.6592(3) 0.3552(3) 0.9183(2) 0.0265(9) Uani 1 1 d .
H39A H 0.6417 0.3861 0.9575 0.032 Uiso 1 1 calc R
H39B H 0.7331 0.3985 0.9254 0.032 Uiso 1 1 calc R
C40 C 0.6057(3) 0.3563(3) 0.8534(2) 0.0210(8) Uani 1 1 d .
H40A H 0.6166 0.4258 0.8611 0.025 Uiso 1 1 calc R
H40B H 0.6353 0.3419 0.8161 0.025 Uiso 1 1 calc R
C41 C 0.4940(3) 0.5561(3) 0.8379(2) 0.0216(8) Uani 1 1 d .
H41A H 0.5524 0.5497 0.8507 0.026 Uiso 1 1 calc R
H41B H 0.4955 0.5709 0.7949 0.026 Uiso 1 1 calc R
C42 C 0.5034(4) 0.6463(3) 0.8935(2) 0.0317(10) Uani 1 1 d .
H42A H 0.5617 0.7119 0.8937 0.038 Uiso 1 1 calc R
H42B H 0.5174 0.6390 0.9380 0.038 Uiso 1 1 calc R
C43 C 0.4082(3) 0.6522(3) 0.8842(2) 0.0284(9) Uani 1 1 d .
H43A H 0.3808 0.6438 0.9239 0.034 Uiso 1 1 calc R
H43B H 0.4277 0.7216 0.8831 0.034 Uiso 1 1 calc R
C44 C 0.3251(3) 0.5707(3) 0.8198(2) 0.0200(8) Uani 1 1 d .
H44A H 0.3482 0.5851 0.7796 0.024 Uiso 1 1 calc R
H44B H 0.2642 0.5747 0.8194 0.024 Uiso 1 1 calc R
C45 C 0.0138(3) 0.4326(3) 0.7834(2) 0.0210(8) Uani 1 1 d .
H45A H -0.0209 0.4268 0.7392 0.025 Uiso 1 1 calc R
H45B H 0.0838 0.4932 0.7970 0.025 Uiso 1 1 calc R
C46 C -0.0414(3) 0.4485(3) 0.8367(2) 0.0276(9) Uani 1 1 d .
H46A H -0.0508 0.5058 0.8354 0.033 Uiso 1 1 calc R
H46B H 0.0013 0.4691 0.8823 0.033 Uiso 1 1 calc R
C47 C -0.1462(3) 0.3505(3) 0.8258(2) 0.0267(9) Uani 1 1 d .
H47A H -0.1448 0.3262 0.8647 0.032 Uiso 1 1 calc R
H47B H -0.1982 0.3687 0.8243 0.032 Uiso 1 1 calc R
C48 C -0.1753(3) 0.2630(3) 0.7602(2) 0.0209(8) Uani 1 1 d .
H48A H -0.1839 0.2844 0.7209 0.025 Uiso 1 1 calc R
H48B H -0.2407 0.2012 0.7566 0.025 Uiso 1 1 calc R
C49 C -0.3703(3) -0.0456(3) 0.7070(2) 0.0218(8) Uani 1 1 d .
H49A H -0.4012 -0.0706 0.7423 0.026 Uiso 1 1 calc R
H49B H -0.3527 0.0265 0.7168 0.026 Uiso 1 1 calc R
C50 C -0.4465(3) -0.1135(3) 0.6370(2) 0.0260(9) Uani 1 1 d .
H50A H -0.4195 -0.0816 0.6030 0.031 Uiso 1 1 calc R
H50B H -0.5104 -0.1162 0.6383 0.031 Uiso 1 1 calc R
C51 C -0.4684(3) -0.2249(3) 0.6150(3) 0.0351(10) Uani 1 1 d .
H51A H -0.5420 -0.2742 0.6053 0.042 Uiso 1 1 calc R
H51B H -0.4484 -0.2386 0.5725 0.042 Uiso 1 1 calc R
C52 C -0.4133(3) -0.2445(3) 0.6680(2) 0.0276(9) Uani 1 1 d .
H52A H -0.4255 -0.3147 0.6493 0.033 Uiso 1 1 calc R
H52B H -0.4403 -0.2412 0.7083 0.033 Uiso 1 1 calc R
C53 C -0.2984(3) -0.4469(3) 0.6469(2) 0.0287(9) Uani 1 1 d .
H53A H -0.3562 -0.4375 0.6474 0.034 Uiso 1 1 calc R
H53B H -0.3036 -0.4808 0.5993 0.034 Uiso 1 1 calc R
C54 C -0.3027(4) -0.5157(3) 0.6888(3) 0.0374(11) Uani 1 1 d .
H54A H -0.3050 -0.4848 0.7350 0.045 Uiso 1 1 calc R
H54B H -0.3658 -0.5845 0.6678 0.045 Uiso 1 1 calc R
C55 C -0.2125(3) -0.5297(3) 0.6944(3) 0.0346(10) Uani 1 1 d .
H55A H -0.2374 -0.6034 0.6716 0.042 Uiso 1 1 calc R
H55B H -0.1812 -0.5111 0.7428 0.042 Uiso 1 1 calc R
C56 C -0.1313(3) -0.4638(3) 0.6628(2) 0.0252(8) Uani 1 1 d .
H56A H -0.1571 -0.4930 0.6128 0.030 Uiso 1 1 calc R
H56B H -0.0704 -0.4665 0.6752 0.030 Uiso 1 1 calc R
C57 C 0.1789(3) -0.3248(3) 0.7289(2) 0.0227(8) Uani 1 1 d .
H57A H 0.1940 -0.3341 0.7725 0.027 Uiso 1 1 calc R
H57B H 0.1114 -0.3847 0.7014 0.027 Uiso 1 1 calc R
C58 C 0.2587(3) -0.3198(3) 0.6911(2) 0.0282(9) Uani 1 1 d .
H58A H 0.2436 -0.3099 0.6477 0.034 Uiso 1 1 calc R
H58B H 0.2556 -0.3861 0.6805 0.034 Uiso 1 1 calc R
C59 C 0.3665(3) -0.2305(3) 0.7336(2) 0.0289(9) Uani 1 1 d .
H59A H 0.4025 -0.2597 0.7520 0.035 Uiso 1 1 calc R
H59B H 0.4038 -0.1955 0.7036 0.035 Uiso 1 1 calc R
C60 C 0.3674(3) -0.1503(3) 0.7925(2) 0.0242(8) Uani 1 1 d .
H60A H 0.3524 -0.1777 0.8301 0.029 Uiso 1 1 calc R
H60B H 0.4356 -0.0866 0.8093 0.029 Uiso 1 1 calc R
N1 N 0.3988(2) 0.1309(2) 0.86828(16) 0.0175(6) Uani 1 1 d .
N2 N 0.4412(2) 0.2941(2) 0.88395(15) 0.0164(6) Uani 1 1 d .
N3 N 0.4134(2) 0.1055(2) 0.75214(16) 0.0172(6) Uani 1 1 d .
N4 N 0.4413(2) 0.2623(2) 0.76532(15) 0.0169(6) Uani 1 1 d .
N5 N 0.3910(2) 0.4214(2) 0.88765(15) 0.0153(6) Uani 1 1 d .
N6 N 0.2541(2) 0.4313(2) 0.87115(15) 0.0154(6) Uani 1 1 d .
N7 N 0.3732(2) 0.3713(2) 0.76547(15) 0.0152(6) Uani 1 1 d .
N8 N 0.2367(2) 0.3825(2) 0.74868(15) 0.0154(6) Uani 1 1 d .
N9 N 0.0677(2) 0.3358(2) 0.83888(15) 0.0161(6) Uani 1 1 d .
N10 N -0.0843(2) 0.1906(2) 0.81081(15) 0.0165(6) Uani 1 1 d .
N11 N 0.0536(2) 0.3072(2) 0.71822(15) 0.0161(6) Uani 1 1 d .
N12 N -0.1054(2) 0.1717(2) 0.69069(15) 0.0155(6) Uani 1 1 d .
N13 N -0.2008(2) 0.0021(2) 0.77569(16) 0.0190(6) Uani 1 1 d .
N14 N -0.2466(2) -0.1630(2) 0.75134(16) 0.0201(7) Uani 1 1 d .
N15 N -0.2269(2) -0.0150(2) 0.65538(15) 0.0172(6) Uani 1 1 d .
N16 N -0.2515(2) -0.1724(2) 0.63313(16) 0.0202(7) Uani 1 1 d .
N17 N -0.1906(3) -0.2838(3) 0.74597(17) 0.0226(7) Uani 1 1 d .
N18 N -0.0571(2) -0.2995(2) 0.76088(16) 0.0203(7) Uani 1 1 d .
N19 N -0.1778(2) -0.2779(2) 0.63250(16) 0.0203(7) Uani 1 1 d .
N20 N -0.0411(3) -0.2889(3) 0.64842(17) 0.0220(7) Uani 1 1 d .
N21 N 0.1282(2) -0.2091(2) 0.79425(16) 0.0195(7) Uani 1 1 d .
N22 N 0.2778(2) -0.0582(2) 0.82945(16) 0.0187(6) Uani 1 1 d .
N23 N 0.1413(2) -0.2138(2) 0.67910(16) 0.0197(7) Uani 1 1 d .
N24 N 0.3037(2) -0.0835(2) 0.71508(16) 0.0183(6) Uani 1 1 d .
O1 O 0.3332(2) 0.2027(2) 0.94310(13) 0.0213(6) Uani 1 1 d .
O2 O 0.2894(2) 0.3831(2) 0.96108(13) 0.0200(5) Uani 1 1 d .
O3 O 0.0377(2) 0.2269(2) 0.90278(14) 0.0240(6) Uani 1 1 d .
O4 O -0.1423(2) -0.0466(2) 0.85725(14) 0.0245(6) Uani 1 1 d .
O5 O -0.0831(2) -0.2104(2) 0.85360(14) 0.0256(6) Uani 1 1 d .
O6 O 0.1600(2) -0.0815(2) 0.89187(14) 0.0252(6) Uani 1 1 d .
O7 O 0.3529(2) 0.1352(2) 0.66023(13) 0.0224(6) Uani 1 1 d .
O8 O 0.2483(2) 0.2646(2) 0.66505(13) 0.0217(6) Uani 1 1 d .
O9 O -0.0088(2) 0.1798(2) 0.61366(13) 0.0237(6) Uani 1 1 d .
O10 O -0.1848(2) -0.0803(2) 0.56094(13) 0.0220(6) Uani 1 1 d .
O11 O -0.0508(2) -0.1955(2) 0.58163(15) 0.0274(6) Uani 1 1 d .
O12 O 0.2085(2) -0.1115(3) 0.61265(16) 0.0363(8) Uani 1 1 d .

loop_
_atom_site_aniso_label
_atom_site_aniso_U_11
_atom_site_aniso_U_22
_atom_site_aniso_U_33
_atom_site_aniso_U_23
_atom_site_aniso_U_13
_atom_site_aniso_U_12
N27 0.053(3) 0.047(3) 0.060(3) 0.034(2) 0.033(3) 0.027(2)
N28 0.031(2) 0.037(2) 0.040(2) 0.0157(18) -0.0024(18) 0.0140(18)
N29 0.127(6) 0.076(4) 0.049(3) 0.024(3) 0.027(4) 0.067(4)
N30 0.050(3) 0.059(3) 0.048(3) -0.014(3) 0.034(3) -0.013(3)
O19 0.064(3) 0.083(3) 0.097(4) 0.060(3) 0.033(3) 0.045(3)
O20 0.121(5) 0.130(5) 0.099(4) 0.055(4) 0.070(4) 0.102(5)
O21 0.146(6) 0.112(5) 0.061(3) 0.009(3) -0.004(4) 0.075(5)
O22 0.090(3) 0.058(2) 0.0313(19) 0.0194(18) 0.014(2) 0.045(2)
O23 0.067(3) 0.099(3) 0.041(2) 0.037(2) 0.027(2) 0.050(3)
O24 0.108(4) 0.061(3) 0.099(4) 0.014(3) -0.042(3) 0.054(3)
O25 0.097(4) 0.109(4) 0.075(3) 0.058(3) 0.040(3) 0.067(4)
O26 0.076(4) 0.084(4) 0.117(5) -0.019(4) -0.012(4) 0.029(3)
O27 0.215(10) 0.160(7) 0.044(3) 0.016(4) 0.037(5) 0.059(7)
O28 0.071(3) 0.064(3) 0.084(4) 0.019(3) 0.041(3) 0.025(3)
O29 0.217(14) 0.46(3) 0.216(13) -0.258(16) 0.152(12) -0.163(15)
O30 0.080(5) 0.075(5) 0.369(17) 0.051(7) 0.081(7) 0.038(4)
N25 0.033(2) 0.0344(19) 0.0192(17) 0.0091(15) 0.0058(15) 0.0178(17)
N26 0.033(2) 0.0241(17) 0.0253(19) 0.0097(15) 0.0145(16) 0.0064(16)
O1W 0.0395(19) 0.0322(16) 0.0275(16) 0.0071(13) 0.0157(14) 0.0103(14)
O2W 0.0294(16) 0.0252(14) 0.0298(16) 0.0103(12) 0.0072(13) 0.0111(13)
O3W 0.0314(17) 0.0300(15) 0.0245(15) 0.0123(12) 0.0126(13) 0.0048(13)
O4W 0.051(2) 0.0306(16) 0.0201(14) 0.0071(12) 0.0025(14) 0.0223(15)
O5W 0.0388(18) 0.0442(18) 0.0327(17) 0.0269(15) 0.0094(14) 0.0215(15)
O6W 0.044(2) 0.079(3) 0.0226(16) 0.0151(16) 0.0122(14) 0.047(2)
O7W 0.052(2) 0.045(2) 0.042(2) 0.0061(17) 0.0241(18) 0.0041(18)
O8W 0.051(2) 0.099(3) 0.0275(18) -0.0046(19) 0.0040(16) 0.056(2)
O13 0.0375(18) 0.0269(15) 0.0182(14) 0.0068(12) 0.0066(13) 0.0099(13)
O14 0.054(2) 0.064(3) 0.041(2) -0.0005(18) -0.0144(18) 0.039(2)
O15 0.079(3) 0.099(4) 0.052(3) -0.001(2) 0.011(2) 0.070(3)
O16 0.0295(17) 0.050(2) 0.0247(16) 0.0148(14) 0.0047(13) 0.0153(15)
O17 0.0310(17) 0.0385(17) 0.0283(16) 0.0104(13) 0.0072(14) 0.0174(14)
O18 0.065(3) 0.0298(17) 0.0367(19) 0.0040(15) 0.0228(18) 0.0119(17)
Ce1 0.01903(12) 0.02078(12) 0.01466(11) 0.00941(8) 0.00399(8) 0.00744(9)
Ce2 0.02105(13) 0.02913(13) 0.01392(11) 0.00227(9) 0.00262(9) 0.01416(10)
C1 0.0168(18) 0.0185(17) 0.0145(17) 0.0075(14) 0.0012(14) 0.0097(14)
C2 0.0159(18) 0.0170(17) 0.0174(17) 0.0068(14) 0.0046(14) 0.0086(14)
C3 0.0165(18) 0.0207(18) 0.0167(17) 0.0084(14) 0.0028(14) 0.0112(15)
C4 0.0150(18) 0.0210(18) 0.0205(18) 0.0108(15) 0.0081(15) 0.0108(15)
C5 0.0185(18) 0.0170(17) 0.0130(16) 0.0051(13) -0.0034(14) 0.0085(14)
C6 0.0201(19) 0.0212(18) 0.0172(17) 0.0117(14) 0.0104(15) 0.0133(15)
C7 0.0173(18) 0.0107(15) 0.0147(17) 0.0025(13) 0.0024(14) 0.0044(14)
C8 0.0162(18) 0.0130(16) 0.0150(17) 0.0063(13) 0.0043(14) 0.0070(14)
C9 0.0152(17) 0.0136(16) 0.0128(16) 0.0062(13) 0.0044(13) 0.0076(14)
C10 0.0172(18) 0.0160(16) 0.0151(17) 0.0088(14) 0.0056(14) 0.0085(14)
C11 0.0150(18) 0.0206(18) 0.0136(16) 0.0036(14) 0.0049(14) 0.0083(15)
C12 0.0152(18) 0.0252(18) 0.0157(17) 0.0112(14) 0.0058(14) 0.0113(15)
C13 0.0196(19) 0.0200(17) 0.0138(17) 0.0038(14) 0.0051(14) 0.0118(15)
C14 0.0143(17) 0.0206(17) 0.0118(16) 0.0066(13) 0.0045(13) 0.0100(14)
C15 0.0171(18) 0.0185(17) 0.0124(16) 0.0072(14) 0.0043(14) 0.0093(14)
C16 0.0159(18) 0.0227(18) 0.0152(17) 0.0088(14) 0.0043(14) 0.0125(15)
C17 0.0189(19) 0.0208(18) 0.0160(17) 0.0079(14) 0.0084(15) 0.0088(15)
C18 0.0179(18) 0.0192(17) 0.0145(17) 0.0083(14) 0.0035(14) 0.0107(15)
C19 0.0145(18) 0.0247(19) 0.025(2) 0.0130(16) 0.0104(15) 0.0112(15)
C20 0.0184(18) 0.0176(17) 0.0173(17) 0.0079(14) 0.0065(15) 0.0084(15)
C21 0.021(2) 0.0208(18) 0.0231(19) 0.0104(15) 0.0082(16) 0.0116(16)
C22 0.0132(17) 0.0203(18) 0.0158(17) 0.0034(14) 0.0010(14) 0.0082(14)
C23 0.024(2) 0.0199(18) 0.031(2) 0.0149(16) 0.0130(17) 0.0113(16)
C24 0.023(2) 0.0216(18) 0.0198(18) 0.0033(15) 0.0015(15) 0.0131(16)
C25 0.0187(19) 0.0148(17) 0.023(2) 0.0114(15) 0.0075(15) 0.0051(14)
C26 0.0161(19) 0.0185(18) 0.0242(19) 0.0068(15) 0.0031(15) 0.0076(15)
C27 0.0161(18) 0.0181(17) 0.0216(19) 0.0075(15) 0.0036(15) 0.0077(15)
C28 0.024(2) 0.0187(17) 0.0157(17) 0.0058(14) 0.0030(15) 0.0113(15)
C29 0.0195(19) 0.0199(18) 0.0216(19) 0.0115(15) 0.0046(15) 0.0087(15)
C30 0.0199(19) 0.0236(19) 0.0196(18) 0.0071(15) 0.0044(15) 0.0115(16)
C31 0.0201(19) 0.0194(18) 0.0202(19) 0.0098(15) 0.0023(15) 0.0109(15)
C32 0.0180(19) 0.0189(18) 0.0192(18) 0.0082(14) 0.0029(15) 0.0103(15)
C33 0.023(2) 0.0157(17) 0.0163(17) 0.0084(14) 0.0043(15) 0.0103(15)
C34 0.023(2) 0.0201(18) 0.0220(19) 0.0109(15) 0.0053(16) 0.0113(16)
C35 0.0219(19) 0.0174(17) 0.0156(17) 0.0084(14) 0.0019(15) 0.0085(15)
C36 0.0203(19) 0.0165(17) 0.0208(18) 0.0068(14) 0.0085(15) 0.0095(15)
C37 0.021(2) 0.0221(19) 0.029(2) 0.0107(16) 0.0038(16) 0.0133(16)
C38 0.021(2) 0.034(2) 0.031(2) 0.0137(18) -0.0033(17) 0.0126(18)
C39 0.019(2) 0.027(2) 0.028(2) 0.0073(17) -0.0003(16) 0.0100(16)
C40 0.0138(18) 0.0221(18) 0.026(2) 0.0105(15) 0.0028(15) 0.0080(15)
C41 0.0168(19) 0.0169(18) 0.028(2) 0.0110(15) 0.0035(15) 0.0055(15)
C42 0.035(2) 0.0174(19) 0.028(2) 0.0022(16) -0.0064(18) 0.0088(18)
C43 0.030(2) 0.0150(18) 0.029(2) 0.0018(16) 0.0094(18) 0.0066(16)
C44 0.025(2) 0.0171(17) 0.0240(19) 0.0115(15) 0.0087(16) 0.0128(15)
C45 0.0211(19) 0.0174(17) 0.0259(19) 0.0074(15) 0.0064(16) 0.0111(15)
C46 0.030(2) 0.026(2) 0.028(2) 0.0030(17) 0.0091(18) 0.0175(18)
C47 0.028(2) 0.030(2) 0.028(2) 0.0101(17) 0.0139(18) 0.0190(18)
C48 0.0192(19) 0.0230(19) 0.0222(19) 0.0079(15) 0.0065(15) 0.0123(16)
C49 0.020(2) 0.0264(19) 0.0238(19) 0.0114(16) 0.0088(16) 0.0142(16)
C50 0.018(2) 0.032(2) 0.026(2) 0.0106(17) 0.0026(16) 0.0121(17)
C51 0.021(2) 0.030(2) 0.040(3) 0.0009(19) -0.0001(19) 0.0095(18)
C52 0.018(2) 0.0207(19) 0.041(2) 0.0100(17) 0.0085(18) 0.0085(16)
C53 0.019(2) 0.0190(19) 0.043(3) 0.0087(18) 0.0025(18) 0.0076(16)
C54 0.030(2) 0.021(2) 0.060(3) 0.019(2) 0.017(2) 0.0095(18)
C55 0.028(2) 0.024(2) 0.048(3) 0.017(2) 0.008(2) 0.0091(18)
C56 0.025(2) 0.0200(19) 0.029(2) 0.0061(16) 0.0038(17) 0.0124(16)
C57 0.025(2) 0.0188(18) 0.025(2) 0.0097(15) 0.0039(16) 0.0118(16)
C58 0.035(2) 0.025(2) 0.030(2) 0.0086(17) 0.0090(19) 0.0207(19)
C59 0.028(2) 0.027(2) 0.043(3) 0.0175(19) 0.0153(19) 0.0188(18)
C60 0.021(2) 0.0220(19) 0.030(2) 0.0122(16) 0.0018(16) 0.0113(16)
N1 0.0234(17) 0.0157(14) 0.0176(15) 0.0098(12) 0.0058(13) 0.0115(13)
N2 0.0161(15) 0.0166(14) 0.0169(15) 0.0065(12) 0.0050(12) 0.0086(12)
N3 0.0203(16) 0.0171(15) 0.0168(15) 0.0071(12) 0.0047(12) 0.0113(13)
N4 0.0200(16) 0.0178(15) 0.0163(15) 0.0092(12) 0.0030(12) 0.0113(13)
N5 0.0196(16) 0.0178(14) 0.0143(14) 0.0096(12) 0.0055(12) 0.0119(13)
N6 0.0149(15) 0.0183(14) 0.0130(14) 0.0072(12) 0.0053(12) 0.0078(12)
N7 0.0153(15) 0.0177(14) 0.0138(14) 0.0052(12) 0.0052(12) 0.0095(12)
N8 0.0137(15) 0.0180(14) 0.0140(14) 0.0047(12) 0.0040(12) 0.0084(12)
N9 0.0152(15) 0.0175(14) 0.0131(14) 0.0059(12) 0.0029(12) 0.0068(12)
N10 0.0172(16) 0.0175(15) 0.0158(15) 0.0092(12) 0.0044(12) 0.0084(12)
N11 0.0168(16) 0.0204(15) 0.0135(14) 0.0063(12) 0.0052(12) 0.0111(13)
N12 0.0157(15) 0.0168(14) 0.0126(14) 0.0051(12) 0.0041(12) 0.0076(12)
N13 0.0188(16) 0.0201(15) 0.0165(15) 0.0084(12) 0.0047(13) 0.0081(13)
N14 0.0230(17) 0.0210(16) 0.0212(16) 0.0113(13) 0.0066(13) 0.0131(14)
N15 0.0193(16) 0.0186(15) 0.0138(14) 0.0066(12) 0.0073(12) 0.0090(13)
N16 0.0220(17) 0.0207(16) 0.0183(15) 0.0056(13) 0.0071(13) 0.0119(13)
N17 0.0224(17) 0.0234(16) 0.0243(17) 0.0092(13) 0.0090(14) 0.0129(14)
N18 0.0179(16) 0.0226(16) 0.0197(16) 0.0082(13) 0.0044(13) 0.0100(13)
N19 0.0209(17) 0.0215(16) 0.0198(16) 0.0075(13) 0.0030(13) 0.0125(13)
N20 0.0200(17) 0.0263(17) 0.0209(16) 0.0101(13) 0.0067(13) 0.0121(14)
N21 0.0160(16) 0.0200(15) 0.0204(16) 0.0079(13) 0.0061(13) 0.0073(13)
N22 0.0188(16) 0.0183(15) 0.0185(15) 0.0079(12) 0.0046(13) 0.0089(13)
N23 0.0178(16) 0.0210(15) 0.0185(15) 0.0088(13) 0.0016(13) 0.0087(13)
N24 0.0202(16) 0.0172(15) 0.0166(15) 0.0075(12) 0.0041(13) 0.0087(13)
O1 0.0262(15) 0.0224(13) 0.0176(13) 0.0093(11) 0.0089(11) 0.0129(11)
O2 0.0226(14) 0.0217(13) 0.0134(12) 0.0081(10) 0.0062(10) 0.0090(11)
O3 0.0205(14) 0.0313(15) 0.0182(13) 0.0148(11) 0.0023(11) 0.0101(12)
O4 0.0260(15) 0.0284(14) 0.0218(14) 0.0128(12) 0.0057(12) 0.0147(12)
O5 0.0284(15) 0.0265(14) 0.0214(14) 0.0091(12) 0.0080(12) 0.0135(12)
O6 0.0254(15) 0.0261(14) 0.0224(14) 0.0078(11) 0.0086(12) 0.0122(12)
O7 0.0276(15) 0.0237(13) 0.0176(13) 0.0081(11) 0.0030(11) 0.0150(12)
O8 0.0202(14) 0.0255(14) 0.0160(13) 0.0012(11) 0.0021(11) 0.0128(11)
O9 0.0224(14) 0.0320(15) 0.0129(13) 0.0027(11) 0.0064(11) 0.0135(12)
O10 0.0243(14) 0.0264(14) 0.0173(13) 0.0074(11) 0.0072(11) 0.0147(12)
O11 0.0296(16) 0.0338(16) 0.0252(15) 0.0182(13) 0.0078(12) 0.0175(13)
O12 0.0302(17) 0.0388(17) 0.0289(16) 0.0217(14) -0.0007(13) 0.0077(14)

loop_
_atom_type_symbol
_atom_type_description
_atom_type_scat_dispersion_real
_atom_type_scat_dispersion_imag
_atom_type_scat_source
C C 0.0033 0.0016 'International Tables Vol C Tables 4.2.6.8 and 6.1.1.4'
H H 0.0000 0.0000 'International Tables Vol C Tables 4.2.6.8 and 6.1.1.4'
N N 0.0061 0.0033 'International Tables Vol C Tables 4.2.6.8 and 6.1.1.4'
O O 0.0106 0.0060 'International Tables Vol C Tables 4.2.6.8 and 6.1.1.4'
Ce Ce -0.2486 2.6331 'International Tables Vol C Tables 4.2.6.8 and 6.1.1.4'

loop_
_geom_angle_atom_site_label_1
_geom_angle_atom_site_label_2
_geom_angle_atom_site_label_3
_geom_angle
_geom_angle_site_symmetry_1
_geom_angle_site_symmetry_3
O20 N27 O19 120.4(6) . .
O20 N27 O21 120.1(7) . .
O19 N27 O21 119.5(6) . .
O23 N28 O24 121.1(5) . .
O23 N28 O22 118.7(4) . .
O24 N28 O22 120.2(5) . .
O25 N29 O27 115.2(8) . .
O25 N29 O26 126.1(7) . .
O27 N29 O26 118.6(8) . .
O28 N30 O30 119.4(8) . .
O28 N30 O29 111.4(7) . .
O30 N30 O29 128.6(8) . .
O15 N25 O14 121.6(4) . .
O15 N25 O13 118.9(4) . .
O14 N25 O13 119.5(4) . .
O18 N26 O17 121.5(4) . .
O18 N26 O16 121.6(4) . .
O17 N26 O16 116.8(4) . .
N25 O13 Ce1 133.8(3) . .
N26 O16 Ce1 96.5(2) . .
N26 O17 Ce1 98.2(3) . .
O2W Ce1 O2 141.37(9) . .
O2W Ce1 O13 73.02(10) . .
O2 Ce1 O13 68.35(9) . .
O2W Ce1 O5W 81.52(11) . .
O2 Ce1 O5W 123.63(10) . .
O13 Ce1 O5W 129.09(11) . .
O2W Ce1 O3 83.93(10) . .
O2 Ce1 O3 83.48(9) . .
O13 Ce1 O3 70.50(10) . .
O5W Ce1 O3 149.54(10) . .
O2W Ce1 O3W 70.90(10) . .
O2 Ce1 O3W 141.20(10) . .
O13 Ce1 O3W 134.88(10) . .
O5W Ce1 O3W 70.44(11) . .
O3 Ce1 O3W 79.55(10) . .
O2W Ce1 O17 131.75(10) . .
O2 Ce1 O17 72.15(10) . .
O13 Ce1 O17 121.34(10) . .
O5W Ce1 O17 108.63(11) . .
O3 Ce1 O17 63.43(10) . .
O3W Ce1 O17 69.05(10) . .
O2W Ce1 O1 89.67(9) . .
O2 Ce1 O1 77.02(9) . .
O13 Ce1 O1 69.51(10) . .
O5W Ce1 O1 66.98(10) . .
O3 Ce1 O1 139.63(8) . .
O3W Ce1 O1 135.27(10) . .
O17 Ce1 O1 138.24(9) . .
O2W Ce1 O16 148.27(10) . .
O2 Ce1 O16 69.84(9) . .
O13 Ce1 O16 137.61(10) . .
O5W Ce1 O16 71.49(11) . .
O3 Ce1 O16 111.32(10) . .
O3W Ce1 O16 84.29(10) . .
O17 Ce1 O16 48.51(11) . .
O1 Ce1 O16 94.68(10) . .
O7 Ce2 O6W 143.85(10) 2_556 .
O7 Ce2 O4W 99.63(10) 2_556 .
O6W Ce2 O4W 105.70(12) . .
O7 Ce2 O1W 86.66(11) 2_556 .
O6W Ce2 O1W 78.87(12) . .
O4W Ce2 O1W 69.25(11) . .
O7 Ce2 O7W 84.32(13) 2_556 .
O6W Ce2 O7W 91.99(15) . .
O4W Ce2 O7W 140.36(12) . .
O1W Ce2 O7W 150.16(12) . .
O7 Ce2 O10 145.98(9) 2_556 .
O6W Ce2 O10 67.57(10) . .
O4W Ce2 O10 73.71(9) . .
O1W Ce2 O10 119.77(10) . .
O7W Ce2 O10 81.23(11) . .
O7 Ce2 O8W 72.32(11) 2_556 .
O6W Ce2 O8W 139.61(12) . .
O4W Ce2 O8W 73.39(14) . .
O1W Ce2 O8W 132.94(15) . .
O7W Ce2 O8W 70.37(16) . .
O10 Ce2 O8W 73.84(11) . .
O7 Ce2 O8 77.13(9) 2_556 2_556
O6W Ce2 O8 67.07(10) . 2_556
O4W Ce2 O8 142.79(10) . 2_556
O1W Ce2 O8 73.55(10) . 2_556
O7W Ce2 O8 76.72(11) . 2_556
O10 Ce2 O8 128.22(9) . 2_556
O8W Ce2 O8 136.64(11) . 2_556
O1 C1 N1 126.0(3) . .
O1 C1 N2 125.3(3) . .
N1 C1 N2 108.5(3) . .
N3 C2 N1 111.7(3) . .
N3 C2 C37 113.7(3) . .
N1 C2 C37 113.1(3) . .
N3 C2 C3 103.1(3) . .
N1 C2 C3 102.7(3) . .
C37 C2 C3 111.5(3) . .
N2 C3 N4 111.9(3) . .
N2 C3 C40 112.8(3) . .
N4 C3 C40 112.6(3) . .
N2 C3 C2 103.3(3) . .
N4 C3 C2 102.3(3) . .
C40 C3 C2 113.0(3) . .
O7 C4 N4 124.9(3) . .
O7 C4 N3 125.1(3) . .
N4 C4 N3 109.9(3) . .
N5 C5 N2 116.2(3) . .
N5 C5 H5A 108.2 . .
N2 C5 H5A 108.2 . .
N5 C5 H5B 108.2 . .
N2 C5 H5B 108.2 . .
H5A C5 H5B 107.4 . .
N4 C6 N7 113.2(3) . .
N4 C6 H6A 108.9 . .
N7 C6 H6A 108.9 . .
N4 C6 H6B 108.9 . .
N7 C6 H6B 108.9 . .
H6A C6 H6B 107.7 . .
O2 C7 N6 125.2(3) . .
O2 C7 N5 124.0(3) . .
N6 C7 N5 110.6(3) . .
N7 C8 N5 112.6(3) . .
N7 C8 C41 112.8(3) . .
N5 C8 C41 112.8(3) . .
N7 C8 C9 102.8(3) . .
N5 C8 C9 102.1(3) . .
C41 C8 C9 112.8(3) . .
N8 C9 N6 112.6(3) . .
N8 C9 C44 113.5(3) . .
N6 C9 C44 112.1(3) . .
N8 C9 C8 102.7(3) . .
N6 C9 C8 102.8(3) . .
C44 C9 C8 112.2(3) . .
O8 C10 N7 125.2(3) . .
O8 C10 N8 125.4(3) . .
N7 C10 N8 109.4(3) . .
N9 C11 N6 114.7(3) . .
N9 C11 H11A 108.6 . .
N6 C11 H11A 108.6 . .
N9 C11 H11B 108.6 . .
N6 C11 H11B 108.6 . .
H11A C11 H11B 107.6 . .
N11 C12 N8 114.4(3) . .
N11 C12 H12A 108.7 . .
N8 C12 H12A 108.7 . .
N11 C12 H12B 108.7 . .
N8 C12 H12B 108.7 . .
H12A C12 H12B 107.6 . .
O3 C13 N10 125.1(3) . .
O3 C13 N9 125.3(3) . .
N10 C13 N9 109.6(3) . .
N9 C14 N11 111.8(3) . .
N9 C14 C45 114.2(3) . .
N11 C14 C45 112.5(3) . .
N9 C14 C15 102.9(3) . .
N11 C14 C15 102.6(3) . .
C45 C14 C15 111.9(3) . .
N12 C15 N10 111.9(3) . .
N12 C15 C48 113.2(3) . .
N10 C15 C48 113.6(3) . .
N12 C15 C14 102.7(3) . .
N10 C15 C14 102.3(3) . .
C48 C15 C14 112.1(3) . .
O9 C16 N11 124.8(3) . .
O9 C16 N12 125.3(3) . .
N11 C16 N12 109.9(3) . .
N13 C17 N10 115.1(3) . .
N13 C17 H17A 108.5 . .
N10 C17 H17A 108.5 . .
N13 C17 H17B 108.5 . .
N10 C17 H17B 108.5 . .
H17A C17 H17B 107.5 . .
N12 C18 N15 114.1(3) . .
N12 C18 H18A 108.7 . .
N15 C18 H18A 108.7 . .
N12 C18 H18B 108.7 . .
N15 C18 H18B 108.7 . .
H18A C18 H18B 107.6 . .
O4 C19 N14 125.6(4) . .
O4 C19 N13 125.4(4) . .
N14 C19 N13 109.0(3) . .
N13 C20 N15 112.7(3) . .
N13 C20 C49 115.0(3) . .
N15 C20 C49 111.3(3) . .
N13 C20 C21 102.5(3) . .
N15 C20 C21 102.8(3) . .
C49 C20 C21 111.6(3) . .
N14 C21 N16 113.3(3) . .
N14 C21 C52 113.0(3) . .
N16 C21 C52 112.3(3) . .
N14 C21 C20 102.8(3) . .
N16 C21 C20 102.2(3) . .
C52 C21 C20 112.3(3) . .
O10 C22 N15 125.8(3) . .
O10 C22 N16 124.9(3) . .
N15 C22 N16 109.3(3) . .
N17 C23 N14 113.3(3) . .
N17 C23 H23A 108.9 . .
N14 C23 H23A 108.9 . .
N17 C23 H23B 108.9 . .
N14 C23 H23B 108.9 . .
H23A C23 H23B 107.7 . .
N16 C24 N19 114.1(3) . .
N16 C24 H24A 108.7 . .
N19 C24 H24A 108.7 . .
N16 C24 H24B 108.7 . .
N19 C24 H24B 108.7 . .
H24A C24 H24B 107.6 . .
O5 C25 N17 125.9(4) . .
O5 C25 N18 125.2(4) . .
N17 C25 N18 108.9(3) . .
N19 C26 N17 112.5(3) . .
N19 C26 C53 113.9(3) . .
N17 C26 C53 111.6(3) . .
N19 C26 C27 103.1(3) . .
N17 C26 C27 102.5(3) . .
C53 C26 C27 112.5(3) . .
N18 C27 N20 112.5(3) . .
N18 C27 C56 112.4(3) . .
N20 C27 C56 113.5(3) . .
N18 C27 C26 102.8(3) . .
N20 C27 C26 102.5(3) . .
C56 C27 C26 112.2(3) . .
O11 C28 N20 124.9(4) . .
O11 C28 N19 125.8(4) . .
N20 C28 N19 109.3(3) . .
N18 C29 N21 115.3(3) . .
N18 C29 H29A 108.5 . .
N21 C29 H29A 108.5 . .
N18 C29 H29B 108.5 . .
N21 C29 H29B 108.5 . .
H29A C29 H29B 107.5 . .
N23 C30 N20 114.1(3) . .
N23 C30 H30A 108.7 . .
N20 C30 H30A 108.7 . .
N23 C30 H30B 108.7 . .
N20 C30 H30B 108.7 . .
H30A C30 H30B 107.6 . .
O6 C31 N21 125.1(4) . .
O6 C31 N22 125.5(4) . .
N21 C31 N22 109.5(3) . .
N21 C32 N23 112.6(3) . .
N21 C32 C57 113.2(3) . .
N23 C32 C57 112.5(3) . .
N21 C32 C33 102.9(3) . .
N23 C32 C33 102.1(3) . .
C57 C32 C33 112.5(3) . .
N24 C33 N22 112.8(3) . .
N24 C33 C60 113.9(3) . .
N22 C33 C60 113.4(3) . .
N24 C33 C32 102.6(3) . .
N22 C33 C32 102.0(3) . .
C60 C33 C32 110.9(3) . .
O12 C34 N24 124.7(4) . .
O12 C34 N23 126.0(4) . .
N24 C34 N23 109.2(3) . .
N22 C35 N1 115.7(3) . .
N22 C35 H35A 108.4 . .
N1 C35 H35A 108.4 . .
N22 C35 H35B 108.4 . .
N1 C35 H35B 108.4 . .
H35A C35 H35B 107.4 . .
N24 C36 N3 115.1(3) . .
N24 C36 H36A 108.5 . .
N3 C36 H36A 108.5 . .
N24 C36 H36B 108.5 . .
N3 C36 H36B 108.5 . .
H36A C36 H36B 107.5 . .
C38 C37 C2 111.0(3) . .
C38 C37 H37A 109.4 . .
C2 C37 H37A 109.4 . .
C38 C37 H37B 109.4 . .
C2 C37 H37B 109.4 . .
H37A C37 H37B 108.0 . .
C37 C38 C39 112.6(3) . .
C37 C38 H38A 109.1 . .
C39 C38 H38A 109.1 . .
C37 C38 H38B 109.1 . .
C39 C38 H38B 109.1 . .
H38A C38 H38B 107.8 . .
C40 C39 C38 112.7(3) . .
C40 C39 H39A 109.0 . .
C38 C39 H39A 109.0 . .
C40 C39 H39B 109.0 . .
C38 C39 H39B 109.0 . .
H39A C39 H39B 107.8 . .
C3 C40 C39 111.2(3) . .
C3 C40 H40A 109.4 . .
C39 C40 H40A 109.4 . .
C3 C40 H40B 109.4 . .
C39 C40 H40B 109.4 . .
H40A C40 H40B 108.0 . .
C42 C41 C8 111.5(3) . .
C42 C41 H41A 109.3 . .
C8 C41 H41A 109.3 . .
C42 C41 H41B 109.3 . .
C8 C41 H41B 109.3 . .
H41A C41 H41B 108.0 . .
C41 C42 C43 113.5(3) . .
C41 C42 H42A 108.9 . .
C43 C42 H42A 108.9 . .
C41 C42 H42B 108.9 . .
C43 C42 H42B 108.9 . .
H42A C42 H42B 107.7 . .
C44 C43 C42 113.9(3) . .
C44 C43 H43A 108.8 . .
C42 C43 H43A 108.8 . .
C44 C43 H43B 108.8 . .
C42 C43 H43B 108.8 . .
H43A C43 H43B 107.7 . .
C43 C44 C9 111.0(3) . .
C43 C44 H44A 109.4 . .
C9 C44 H44A 109.4 . .
C43 C44 H44B 109.4 . .
C9 C44 H44B 109.4 . .
H44A C44 H44B 108.0 . .
C14 C45 C46 110.7(3) . .
C14 C45 H45A 109.5 . .
C46 C45 H45A 109.5 . .
C14 C45 H45B 109.5 . .
C46 C45 H45B 109.5 . .
H45A C45 H45B 108.1 . .
C45 C46 C47 113.2(3) . .
C45 C46 H46A 108.9 . .
C47 C46 H46A 108.9 . .
C45 C46 H46B 108.9 . .
C47 C46 H46B 108.9 . .
H46A C46 H46B 107.7 . .
C48 C47 C46 112.2(3) . .
C48 C47 H47A 109.2 . .
C46 C47 H47A 109.2 . .
C48 C47 H47B 109.2 . .
C46 C47 H47B 109.2 . .
H47A C47 H47B 107.9 . .
C47 C48 C15 111.3(3) . .
C47 C48 H48A 109.4 . .
C15 C48 H48A 109.4 . .
C47 C48 H48B 109.4 . .
C15 C48 H48B 109.4 . .
H48A C48 H48B 108.0 . .
C50 C49 C20 110.2(3) . .
C50 C49 H49A 109.6 . .
C20 C49 H49A 109.6 . .
C50 C49 H49B 109.6 . .
C20 C49 H49B 109.6 . .
H49A C49 H49B 108.1 . .
C49 C50 C51 112.3(3) . .
C49 C50 H50A 109.1 . .
C51 C50 H50A 109.1 . .
C49 C50 H50B 109.1 . .
C51 C50 H50B 109.1 . .
H50A C50 H50B 107.9 . .
C52 C51 C50 113.6(4) . .
C52 C51 H51A 108.9 . .
C50 C51 H51A 108.9 . .
C52 C51 H51B 108.9 . .
C50 C51 H51B 108.9 . .
H51A C51 H51B 107.7 . .
C51 C52 C21 111.2(3) . .
C51 C52 H52A 109.4 . .
C21 C52 H52A 109.4 . .
C51 C52 H52B 109.4 . .
C21 C52 H52B 109.4 . .
H52A C52 H52B 108.0 . .
C54 C53 C26 110.1(4) . .
C54 C53 H53A 109.6 . .
C26 C53 H53A 109.6 . .
C54 C53 H53B 109.6 . .
C26 C53 H53B 109.6 . .
H53A C53 H53B 108.2 . .
C55 C54 C53 113.4(4) . .
C55 C54 H54A 108.9 . .
C53 C54 H54A 108.9 . .
C55 C54 H54B 108.9 . .
C53 C54 H54B 108.9 . .
H54A C54 H54B 107.7 . .
C54 C55 C56 113.4(4) . .
C54 C55 H55A 108.9 . .
C56 C55 H55A 108.9 . .
C54 C55 H55B 108.9 . .
C56 C55 H55B 108.9 . .
H55A C55 H55B 107.7 . .
C55 C56 C27 111.5(4) . .
C55 C56 H56A 109.3 . .
C27 C56 H56A 109.3 . .
C55 C56 H56B 109.3 . .
C27 C56 H56B 109.3 . .
H56A C56 H56B 108.0 . .
C58 C57 C32 109.9(3) . .
C58 C57 H57A 109.7 . .
C32 C57 H57A 109.7 . .
C58 C57 H57B 109.7 . .
C32 C57 H57B 109.7 . .
H57A C57 H57B 108.2 . .
C57 C58 C59 111.6(3) . .
C57 C58 H58A 109.3 . .
C59 C58 H58A 109.3 . .
C57 C58 H58B 109.3 . .
C59 C58 H58B 109.3 . .
H58A C58 H58B 108.0 . .
C60 C59 C58 113.2(3) . .
C60 C59 H59A 108.9 . .
C58 C59 H59A 108.9 . .
C60 C59 H59B 108.9 . .
C58 C59 H59B 108.9 . .
H59A C59 H59B 107.7 . .
C33 C60 C59 112.1(3) . .
C33 C60 H60A 109.2 . .
C59 C60 H60A 109.2 . .
C33 C60 H60B 109.2 . .
C59 C60 H60B 109.2 . .
H60A C60 H60B 107.9 . .
C1 N1 C35 123.1(3) . .
C1 N1 C2 112.6(3) . .
C35 N1 C2 123.8(3) . .
C1 N2 C5 123.0(3) . .
C1 N2 C3 112.5(3) . .
C5 N2 C3 124.1(3) . .
C4 N3 C36 121.9(3) . .
C4 N3 C2 111.7(3) . .
C36 N3 C2 125.3(3) . .
C4 N4 C6 122.7(3) . .
C4 N4 C3 112.7(3) . .
C6 N4 C3 124.3(3) . .
C7 N5 C5 120.5(3) . .
C7 N5 C8 112.3(3) . .
C5 N5 C8 127.0(3) . .
C7 N6 C11 121.5(3) . .
C7 N6 C9 112.1(3) . .
C11 N6 C9 126.4(3) . .
C10 N7 C6 121.3(3) . .
C10 N7 C8 113.0(3) . .
C6 N7 C8 124.6(3) . .
C10 N8 C12 122.0(3) . .
C10 N8 C9 112.1(3) . .
C12 N8 C9 124.2(3) . .
C13 N9 C11 123.0(3) . .
C13 N9 C14 112.1(3) . .
C11 N9 C14 124.2(3) . .
C13 N10 C17 122.4(3) . .
C13 N10 C15 112.6(3) . .
C17 N10 C15 124.3(3) . .
C16 N11 C12 122.2(3) . .
C16 N11 C14 112.2(3) . .
C12 N11 C14 124.9(3) . .
C16 N12 C18 122.4(3) . .
C16 N12 C15 112.2(3) . .
C18 N12 C15 124.4(3) . .
C19 N13 C17 120.0(3) . .
C19 N13 C20 112.0(3) . .
C17 N13 C20 124.7(3) . .
C19 N14 C21 113.1(3) . .
C19 N14 C23 121.6(3) . .
C21 N14 C23 124.6(3) . .
C22 N15 C18 122.6(3) . .
C22 N15 C20 112.9(3) . .
C18 N15 C20 124.4(3) . .
C22 N16 C24 122.4(3) . .
C22 N16 C21 112.2(3) . .
C24 N16 C21 124.9(3) . .
C25 N17 C23 121.6(3) . .
C25 N17 C26 113.0(3) . .
C23 N17 C26 125.5(3) . .
C25 N18 C29 121.1(3) . .
C25 N18 C27 112.7(3) . .
C29 N18 C27 126.1(3) . .
C28 N19 C24 121.7(3) . .
C28 N19 C26 112.6(3) . .
C24 N19 C26 124.7(3) . .
C28 N20 C30 121.2(3) . .
C28 N20 C27 112.6(3) . .
C30 N20 C27 124.6(3) . .
C31 N21 C29 122.5(3) . .
C31 N21 C32 112.7(3) . .
C29 N21 C32 124.5(3) . .
C31 N22 C35 119.5(3) . .
C31 N22 C33 111.8(3) . .
C35 N22 C33 124.5(3) . .
C34 N23 C30 121.6(3) . .
C34 N23 C32 112.1(3) . .
C30 N23 C32 124.9(3) . .
C34 N24 C36 121.8(3) . .
C34 N24 C33 112.7(3) . .
C36 N24 C33 125.3(3) . .
C1 O1 Ce1 141.6(2) . .
C7 O2 Ce1 126.3(2) . .
C13 O3 Ce1 145.9(3) . .
C4 O7 Ce2 155.4(3) . 2_556
C10 O8 Ce2 158.2(3) . 2_556
C22 O10 Ce2 145.0(2) . .

loop_
_geom_bond_atom_site_label_1
_geom_bond_atom_site_label_2
_geom_bond_distance
_geom_bond_site_symmetry_2
N27 O20 1.200(7) .
N27 O19 1.235(7) .
N27 O21 1.240(7) .
N28 O23 1.221(6) .
N28 O24 1.223(6) .
N28 O22 1.235(5) .
N29 O25 1.201(8) .
N29 O27 1.233(8) .
N29 O26 1.257(9) .
N30 O28 1.242(2) .
N30 O30 1.245(2) .
N30 O29 1.253(2) .
N25 O15 1.210(6) .
N25 O14 1.211(5) .
N25 O13 1.266(5) .
N26 O18 1.225(5) .
N26 O17 1.253(5) .
N26 O16 1.261(5) .
O1W Ce2 2.469(3) .
O2W Ce1 2.462(3) .
O3W Ce1 2.544(3) .
O4W Ce2 2.448(3) .
O5W Ce1 2.507(3) .
O6W Ce2 2.436(3) .
O7W Ce2 2.489(4) .
O8W Ce2 2.519(3) .
O13 Ce1 2.473(3) .
O16 Ce1 2.621(3) .
O17 Ce1 2.592(3) .
Ce1 O2 2.465(3) .
Ce1 O3 2.519(3) .
Ce1 O1 2.600(3) .
Ce2 O7 2.432(3) 2_556
Ce2 O10 2.503(3) .
Ce2 O8 2.610(3) 2_556
C1 O1 1.228(5) .
C1 N1 1.366(5) .
C1 N2 1.373(5) .
C2 N3 1.453(5) .
C2 N1 1.464(5) .
C2 C37 1.526(5) .
C2 C3 1.564(5) .
C3 N2 1.451(5) .
C3 N4 1.452(5) .
C3 C40 1.521(5) .
C4 O7 1.235(5) .
C4 N4 1.342(5) .
C4 N3 1.352(5) .
C5 N5 1.445(5) .
C5 N2 1.447(5) .
C5 H5A 0.9800 .
C5 H5B 0.9800 .
C6 N4 1.440(5) .
C6 N7 1.441(5) .
C6 H6A 0.9800 .
C6 H6B 0.9800 .
C7 O2 1.246(4) .
C7 N6 1.341(5) .
C7 N5 1.347(5) .
C8 N7 1.447(5) .
C8 N5 1.465(4) .
C8 C41 1.523(5) .
C8 C9 1.577(5) .
C9 N8 1.458(4) .
C9 N6 1.462(4) .
C9 C44 1.526(5) .
C10 O8 1.225(4) .
C10 N7 1.351(5) .
C10 N8 1.365(5) .
C11 N9 1.447(5) .
C11 N6 1.456(5) .
C11 H11A 0.9800 .
C11 H11B 0.9800 .
C12 N11 1.439(5) .
C12 N8 1.451(5) .
C12 H12A 0.9800 .
C12 H12B 0.9800 .
C13 O3 1.240(5) .
C13 N10 1.348(5) .
C13 N9 1.363(5) .
C14 N9 1.456(4) .
C14 N11 1.463(5) .
C14 C45 1.517(5) .
C14 C15 1.575(5) .
C15 N12 1.457(5) .
C15 N10 1.467(4) .
C15 C48 1.518(5) .
C16 O9 1.227(5) .
C16 N11 1.350(5) .
C16 N12 1.361(5) .
C17 N13 1.439(5) .
C17 N10 1.449(5) .
C17 H17A 0.9800 .
C17 H17B 0.9800 .
C18 N12 1.440(5) .
C18 N15 1.452(5) .
C18 H18A 0.9800 .
C18 H18B 0.9800 .
C19 O4 1.221(5) .
C19 N14 1.352(5) .
C19 N13 1.367(5) .
C20 N13 1.458(5) .
C20 N15 1.460(5) .
C20 C49 1.529(5) .
C20 C21 1.573(5) .
C21 N14 1.444(5) .
C21 N16 1.464(5) .
C21 C52 1.525(5) .
C22 O10 1.242(5) .
C22 N15 1.344(5) .
C22 N16 1.366(5) .
C23 N17 1.437(5) .
C23 N14 1.460(5) .
C23 H23A 0.9800 .
C23 H23B 0.9800 .
C24 N16 1.442(5) .
C24 N19 1.446(5) .
C24 H24A 0.9800 .
C24 H24B 0.9800 .
C25 O5 1.218(5) .
C25 N17 1.355(5) .
C25 N18 1.361(5) .
C26 N19 1.450(5) .
C26 N17 1.459(5) .
C26 C53 1.531(5) .
C26 C27 1.573(5) .
C27 N18 1.456(5) .
C27 N20 1.460(5) .
C27 C56 1.531(5) .
C28 O11 1.230(5) .
C28 N20 1.357(5) .
C28 N19 1.360(5) .
C29 N18 1.439(5) .
C29 N21 1.444(5) .
C29 H29A 0.9800 .
C29 H29B 0.9800 .
C30 N23 1.438(5) .
C30 N20 1.447(5) .
C30 H30A 0.9800 .
C30 H30B 0.9800 .
C31 O6 1.216(5) .
C31 N21 1.358(5) .
C31 N22 1.368(5) .
C32 N21 1.450(5) .
C32 N23 1.461(5) .
C32 C57 1.524(5) .
C32 C33 1.582(5) .
C33 N24 1.448(5) .
C33 N22 1.473(5) .
C33 C60 1.518(5) .
C34 O12 1.222(5) .
C34 N24 1.356(5) .
C34 N23 1.367(5) .
C35 N22 1.444(5) .
C35 N1 1.450(4) .
C35 H35A 0.9800 .
C35 H35B 0.9800 .
C36 N24 1.430(5) .
C36 N3 1.450(5) .
C36 H36A 0.9800 .
C36 H36B 0.9800 .
C37 C38 1.525(6) .
C37 H37A 0.9800 .
C37 H37B 0.9800 .
C38 C39 1.539(6) .
C38 H38A 0.9800 .
C38 H38B 0.9800 .
C39 C40 1.524(5) .
C39 H39A 0.9800 .
C39 H39B 0.9800 .
C40 H40A 0.9800 .
C40 H40B 0.9800 .
C41 C42 1.522(6) .
C41 H41A 0.9800 .
C41 H41B 0.9800 .
C42 C43 1.525(7) .
C42 H42A 0.9800 .
C42 H42B 0.9800 .
C43 C44 1.516(6) .
C43 H43A 0.9800 .
C43 H43B 0.9800 .
C44 H44A 0.9800 .
C44 H44B 0.9800 .
C45 C46 1.521(6) .
C45 H45A 0.9800 .
C45 H45B 0.9800 .
C46 C47 1.539(6) .
C46 H46A 0.9800 .
C46 H46B 0.9800 .
C47 C48 1.517(5) .
C47 H47A 0.9800 .
C47 H47B 0.9800 .
C48 H48A 0.9800 .
C48 H48B 0.9800 .
C49 C50 1.523(5) .
C49 H49A 0.9800 .
C49 H49B 0.9800 .
C50 C51 1.534(6) .
C50 H50A 0.9800 .
C50 H50B 0.9800 .
C51 C52 1.511(7) .
C51 H51A 0.9800 .
C51 H51B 0.9800 .
C52 H52A 0.9800 .
C52 H52B 0.9800 .
C53 C54 1.526(6) .
C53 H53A 0.9800 .
C53 H53B 0.9800 .
C54 C55 1.521(7) .
C54 H54A 0.9800 .
C54 H54B 0.9800 .
C55 C56 1.525(6) .
C55 H55A 0.9800 .
C55 H55B 0.9800 .
C56 H56A 0.9800 .
C56 H56B 0.9800 .
C57 C58 1.522(6) .
C57 H57A 0.9800 .
C57 H57B 0.9800 .
C58 C59 1.532(6) .
C58 H58A 0.9800 .
C58 H58B 0.9800 .
C59 C60 1.520(6) .
C59 H59A 0.9800 .
C59 H59B 0.9800 .
C60 H60A 0.9800 .
C60 H60B 0.9800 .
O7 Ce2 2.432(3) 2_556
O8 Ce2 2.610(3) 2_556

loop_
_platon_squeeze_void_nr
_platon_squeeze_void_average_x
_platon_squeeze_void_average_y
_platon_squeeze_void_average_z
_platon_squeeze_void_volume
_platon_squeeze_void_count_electrons
_platon_squeeze_void_content
1 -0.004 0.496 1.000 237 81 ' '
2 0.495 0.995 0.500 215 67 ' '
3 0.500 0.500 0.500 33 7 ' '
